data_7032009
loop_
_publ_author_name
'Chicote, Mar\'ia-Teresa'
'Rubio, Concepci\'on'
'Bautista, Delia'
'Vicente, Jos\'e'

_publ_section_title
;
 Stepwise cyclopalladation of 2-phenacylthiopyridine to give C,C,N-pincer
 complexes.
;
_journal_issue 40
_journal_name_full 'Dalton transactions (Cambridge, England : 2003)'
_journal_page_first 15170
_journal_page_last 15182
_journal_paper_doi 10.1039/c4dt02085e
_journal_volume 43
_journal_year 2014
_chemical_formula_sum 'C22 H18 N2 O Pd S'
_chemical_formula_weight 464.84
_chemical_name_systematic
;
 ?
;
_space_group_crystal_system triclinic
_space_group_IT_number 2
_space_group_name_Hall '-P 1'
_space_group_name_H-M_alt 'P -1'
_symmetry_space_group_name_Hall '-P 1'
_symmetry_space_group_name_H-M 'P -1'
_atom_sites_solution_hydrogens geom
_audit_creation_method SHELXL-2013
_cell_angle_alpha 110.244(5)
_cell_angle_beta 105.196(5)
_cell_angle_gamma 101.431(5)
_cell_formula_units_Z 2
_cell_length_a 9.018(5)
_cell_length_b 10.724(5)
_cell_length_c 11.165(5)
_cell_measurement_temperature 100(2)
_cell_volume 926.5(8)
_computing_structure_refinement 'SHELXL-2013 (Sheldrick, 2013)'
_diffrn_ambient_temperature 100(2)
_diffrn_measured_fraction_theta_full 1.000
_diffrn_measured_fraction_theta_max 0.988
_diffrn_radiation_type MoK\a
_diffrn_radiation_wavelength 0.71073
_diffrn_reflns_av_R_equivalents 0.0253
_diffrn_reflns_av_unetI/netI 0.0161
_diffrn_reflns_Laue_measured_fraction_full 1.000
_diffrn_reflns_Laue_measured_fraction_max 0.988
_diffrn_reflns_limit_h_max 12
_diffrn_reflns_limit_h_min -12
_diffrn_reflns_limit_k_max 14
_diffrn_reflns_limit_k_min -14
_diffrn_reflns_limit_l_max 14
_diffrn_reflns_limit_l_min -14
_diffrn_reflns_number 28993
_diffrn_reflns_point_group_measured_fraction_full 1.000
_diffrn_reflns_point_group_measured_fraction_max 0.988
_diffrn_reflns_theta_full 27.000
_diffrn_reflns_theta_max 28.471
_diffrn_reflns_theta_min 2.084
_exptl_absorpt_coefficient_mu 1.128
_exptl_crystal_density_diffrn 1.666
_exptl_crystal_F_000 468
_exptl_crystal_size_max 0.210
_exptl_crystal_size_mid 0.100
_exptl_crystal_size_min 0.070
_refine_diff_density_max 0.447
_refine_diff_density_min -0.467
_refine_diff_density_rms 0.067
_refine_ls_extinction_method none
_refine_ls_goodness_of_fit_ref 1.113
_refine_ls_hydrogen_treatment constr
_refine_ls_matrix_type full
_refine_ls_number_parameters 246
_refine_ls_number_reflns 4635
_refine_ls_number_restraints 0
_refine_ls_restrained_S_all 1.113
_refine_ls_R_factor_all 0.0206
_refine_ls_R_factor_gt 0.0186
_refine_ls_shift/su_max 0.001
_refine_ls_shift/su_mean 0.000
_refine_ls_structure_factor_coef Fsqd
_refine_ls_weighting_details 'w=1/[\s^2^(Fo^2^)+(0.0189P)^2^+0.6459P] where P=(Fo^2^+2Fc^2^)/3'
_refine_ls_weighting_scheme calc
_refine_ls_wR_factor_gt 0.0459
_refine_ls_wR_factor_ref 0.0468
_reflns_Friedel_coverage 0.000
_reflns_number_gt 4398
_reflns_number_total 4635
_reflns_threshold_expression 'I > 2\s(I)'
_cod_data_source_file c4dt02085e2.cif
_cod_data_source_block f64_01_om_sp
_cod_depositor_comments 'Adding full bibliography for 7032009--7032011.cif.'
_cod_database_code 7032009
_shelx_space_group_comment
;
The symmetry employed for this shelxl refinement is uniquely defined
by the following loop, which should always be used as a source of
symmetry information in preference to the above space-group names.
They are only intended as comments.
;
_shelx_estimated_absorpt_t_min 0.798
_shelx_estimated_absorpt_t_max 0.925
_shelxl_version_number 2013-4

loop_
_space_group_symop_operation_xyz
'x, y, z'
'-x, -y, -z'

loop_
_atom_site_label
_atom_site_type_symbol
_atom_site_fract_x
_atom_site_fract_y
_atom_site_fract_z
_atom_site_U_iso_or_equiv
_atom_site_adp_type
_atom_site_occupancy
_atom_site_site_symmetry_order
_atom_site_calc_flag
_atom_site_refinement_flags_posn
_atom_site_refinement_flags_adp
Pd1 Pd 0.89250(2) 0.34306(2) 0.46917(2) 0.01326(4) Uani 1 1 d . .
N1 N 0.92236(15) 0.28478(13) 0.27846(13) 0.0165(2) Uani 1 1 d . .
C1 C 0.70142(18) 0.40022(16) 0.38476(16) 0.0160(3) Uani 1 1 d . .
H1 H 0.7348 0.5050 0.4274 0.019 Uiso 1 1 calc R U
S1 S 0.64411(5) 0.34288(5) 0.20286(4) 0.02183(9) Uani 1 1 d . .
C2 C 0.80173(18) 0.27889(16) 0.17300(17) 0.0183(3) Uani 1 1 d . .
C3 C 0.7992(2) 0.22398(19) 0.03897(17) 0.0242(3) Uani 1 1 d . .
H3 H 0.7123 0.2191 -0.0342 0.029 Uiso 1 1 calc R U
C4 C 0.9241(2) 0.17710(19) 0.01442(18) 0.0268(4) Uani 1 1 d . .
H4 H 0.9229 0.1370 -0.0764 0.032 Uiso 1 1 calc R U
C5 C 1.0525(2) 0.18872(18) 0.12342(18) 0.0241(3) Uani 1 1 d . .
H5 H 1.1418 0.1599 0.1090 0.029 Uiso 1 1 calc R U
C6 C 1.04687(19) 0.24280(16) 0.25226(17) 0.0188(3) Uani 1 1 d . .
H6 H 1.1347 0.2512 0.3268 0.023 Uiso 1 1 calc R U
C7 C 0.57158(18) 0.34708(15) 0.43152(17) 0.0172(3) Uani 1 1 d . .
O1 O 0.42983(13) 0.28064(13) 0.35940(13) 0.0230(2) Uani 1 1 d . .
C11 C 1.05425(17) 0.26787(16) 0.55484(15) 0.0150(3) Uani 1 1 d . .
N2 N 1.13506(15) 0.20956(13) 0.59552(13) 0.0151(2) Uani 1 1 d . .
C12 C 1.23065(17) 0.13669(15) 0.64412(15) 0.0144(3) Uani 1 1 d . .
C13 C 1.27389(17) 0.03820(15) 0.55109(16) 0.0153(3) Uani 1 1 d . .
C14 C 1.37094(19) -0.02948(16) 0.60381(17) 0.0181(3) Uani 1 1 d . .
H14 H 1.4050 -0.0954 0.5444 0.022 Uiso 1 1 calc R U
C15 C 1.41975(19) -0.00354(17) 0.74111(17) 0.0208(3) Uani 1 1 d . .
H15 H 1.4856 -0.0521 0.7744 0.025 Uiso 1 1 calc R U
C16 C 1.37239(19) 0.09346(17) 0.83012(17) 0.0201(3) Uani 1 1 d . .
H16 H 1.4041 0.1091 0.9236 0.024 Uiso 1 1 calc R U
C17 C 1.27912(18) 0.16782(16) 0.78372(16) 0.0167(3) Uani 1 1 d . .
C18 C 1.21752(19) 0.00721(17) 0.40185(16) 0.0190(3) Uani 1 1 d . .
H18A H 1.2784 0.0848 0.3888 0.028 Uiso 1 1 calc R U
H18B H 1.1016 -0.0040 0.3687 0.028 Uiso 1 1 calc R U
H18C H 1.2357 -0.0795 0.3506 0.028 Uiso 1 1 calc R U
C19 C 1.2349(2) 0.27955(18) 0.87912(17) 0.0228(3) Uani 1 1 d . .
H19A H 1.2809 0.3698 0.8781 0.034 Uiso 1 1 calc R U
H19B H 1.2783 0.2863 0.9721 0.034 Uiso 1 1 calc R U
H19C H 1.1166 0.2554 0.8494 0.034 Uiso 1 1 calc R U
C31 C 0.80851(18) 0.39007(15) 0.62344(16) 0.0152(3) Uani 1 1 d . .
C32 C 0.64360(18) 0.37884(15) 0.57926(16) 0.0159(3) Uani 1 1 d . .
C33 C 0.55569(19) 0.39006(16) 0.66595(18) 0.0196(3) Uani 1 1 d . .
H33 H 0.4432 0.3784 0.6324 0.024 Uiso 1 1 calc R U
C34 C 0.6337(2) 0.41833(17) 0.80105(18) 0.0221(3) Uani 1 1 d . .
H34 H 0.5754 0.4268 0.8615 0.027 Uiso 1 1 calc R U
C35 C 0.7989(2) 0.43435(17) 0.84827(17) 0.0212(3) Uani 1 1 d . .
H35 H 0.8532 0.4564 0.9419 0.025 Uiso 1 1 calc R U
C36 C 0.88506(18) 0.41845(16) 0.76033(16) 0.0180(3) Uani 1 1 d . .
H36 H 0.9966 0.4270 0.7936 0.022 Uiso 1 1 calc R U

loop_
_atom_site_aniso_label
_atom_site_aniso_U_11
_atom_site_aniso_U_22
_atom_site_aniso_U_33
_atom_site_aniso_U_23
_atom_site_aniso_U_13
_atom_site_aniso_U_12
Pd1 0.00983(6) 0.01342(6) 0.01653(6) 0.00650(4) 0.00349(4) 0.00500(4)
N1 0.0145(6) 0.0158(6) 0.0196(6) 0.0087(5) 0.0052(5) 0.0045(5)
C1 0.0122(6) 0.0157(7) 0.0205(7) 0.0093(6) 0.0030(6) 0.0060(5)
S1 0.01576(18) 0.0284(2) 0.02290(19) 0.01395(17) 0.00325(15) 0.00945(15)
C2 0.0141(7) 0.0172(7) 0.0228(8) 0.0104(6) 0.0044(6) 0.0027(6)
C3 0.0194(8) 0.0292(9) 0.0206(8) 0.0125(7) 0.0033(6) 0.0027(7)
C4 0.0280(9) 0.0302(9) 0.0199(8) 0.0097(7) 0.0093(7) 0.0053(7)
C5 0.0249(8) 0.0268(9) 0.0250(8) 0.0117(7) 0.0131(7) 0.0106(7)
C6 0.0174(7) 0.0196(7) 0.0215(8) 0.0104(6) 0.0072(6) 0.0071(6)
C7 0.0145(7) 0.0120(7) 0.0276(8) 0.0106(6) 0.0060(6) 0.0073(5)
O1 0.0119(5) 0.0247(6) 0.0310(6) 0.0146(5) 0.0031(5) 0.0043(4)
C11 0.0120(6) 0.0160(7) 0.0165(7) 0.0063(6) 0.0057(5) 0.0037(5)
N2 0.0119(6) 0.0149(6) 0.0190(6) 0.0071(5) 0.0061(5) 0.0044(5)
C12 0.0101(6) 0.0131(6) 0.0207(7) 0.0087(6) 0.0042(5) 0.0043(5)
C13 0.0122(6) 0.0120(7) 0.0196(7) 0.0061(6) 0.0049(6) 0.0018(5)
C14 0.0171(7) 0.0116(7) 0.0244(8) 0.0061(6) 0.0071(6) 0.0052(6)
C15 0.0170(7) 0.0171(7) 0.0270(8) 0.0114(6) 0.0020(6) 0.0068(6)
C16 0.0182(7) 0.0198(8) 0.0203(7) 0.0098(6) 0.0026(6) 0.0052(6)
C17 0.0139(7) 0.0155(7) 0.0197(7) 0.0074(6) 0.0051(6) 0.0038(5)
C18 0.0189(7) 0.0182(7) 0.0203(7) 0.0078(6) 0.0074(6) 0.0070(6)
C19 0.0240(8) 0.0252(8) 0.0211(8) 0.0089(7) 0.0098(6) 0.0113(7)
C31 0.0144(7) 0.0107(6) 0.0212(7) 0.0060(6) 0.0076(6) 0.0053(5)
C32 0.0135(7) 0.0100(6) 0.0240(8) 0.0072(6) 0.0058(6) 0.0046(5)
C33 0.0146(7) 0.0140(7) 0.0311(8) 0.0088(6) 0.0096(6) 0.0059(6)
C34 0.0212(8) 0.0183(7) 0.0287(8) 0.0077(7) 0.0143(7) 0.0074(6)
C35 0.0218(8) 0.0195(8) 0.0202(8) 0.0057(6) 0.0080(6) 0.0066(6)
C36 0.0146(7) 0.0163(7) 0.0216(8) 0.0061(6) 0.0060(6) 0.0062(6)

loop_
_atom_type_symbol
_atom_type_description
_atom_type_scat_dispersion_real
_atom_type_scat_dispersion_imag
_atom_type_scat_source
C C 0.0033 0.0016 'International Tables Vol C Tables 4.2.6.8 and 6.1.1.4'
H H 0.0000 0.0000 'International Tables Vol C Tables 4.2.6.8 and 6.1.1.4'
N N 0.0061 0.0033 'International Tables Vol C Tables 4.2.6.8 and 6.1.1.4'
Pd Pd -0.9988 1.0072 'International Tables Vol C Tables 4.2.6.8 and 6.1.1.4'
S S 0.1246 0.1234 'International Tables Vol C Tables 4.2.6.8 and 6.1.1.4'
O O 0.0106 0.0060 'International Tables Vol C Tables 4.2.6.8 and 6.1.1.4'

loop_
_geom_angle_atom_site_label_1
_geom_angle_atom_site_label_2
_geom_angle_atom_site_label_3
_geom_angle
C11 Pd1 C31 94.10(7)
C11 Pd1 C1 171.59(6)
C31 Pd1 C1 80.98(7)
C11 Pd1 N1 97.63(6)
C31 Pd1 N1 166.13(6)
C1 Pd1 N1 86.47(6)
C2 N1 C6 118.02(14)
C2 N1 Pd1 117.11(11)
C6 N1 Pd1 124.66(11)
C7 C1 S1 115.32(11)
C7 C1 Pd1 104.65(10)
S1 C1 Pd1 113.45(8)
C2 S1 C1 101.44(7)
N1 C2 C3 121.65(15)
N1 C2 S1 119.97(13)
C3 C2 S1 118.38(12)
C4 C3 C2 119.09(16)
C3 C4 C5 119.55(16)
C6 C5 C4 118.32(16)
N1 C6 C5 123.24(15)
O1 C7 C32 124.52(14)
O1 C7 C1 125.93(15)
C32 C7 C1 109.42(13)
N2 C11 Pd1 172.27(13)
C11 N2 C12 178.96(14)
C17 C12 C13 123.66(14)
C17 C12 N2 117.88(13)
C13 C12 N2 118.45(14)
C14 C13 C12 116.59(14)
C14 C13 C18 121.65(14)
C12 C13 C18 121.76(14)
C13 C14 C15 121.71(15)
C14 C15 C16 120.09(15)
C15 C16 C17 120.70(15)
C16 C17 C12 117.20(14)
C16 C17 C19 121.86(15)
C12 C17 C19 120.92(14)
C36 C31 C32 117.68(14)
C36 C31 Pd1 129.55(12)
C32 C31 Pd1 112.48(11)
C33 C32 C31 122.09(15)
C33 C32 C7 123.85(14)
C31 C32 C7 113.99(13)
C34 C33 C32 119.30(15)
C33 C34 C35 119.54(15)
C36 C35 C34 120.99(16)
C35 C36 C31 120.32(15)

loop_
_geom_bond_atom_site_label_1
_geom_bond_atom_site_label_2
_geom_bond_distance
Pd1 C11 1.9904(16)
Pd1 C31 2.0072(17)
Pd1 C1 2.0494(16)
Pd1 N1 2.1080(16)
N1 C2 1.350(2)
N1 C6 1.353(2)
C1 C7 1.493(2)
C1 S1 1.7971(18)
S1 C2 1.7548(18)
C2 C3 1.398(2)
C3 C4 1.374(3)
C4 C5 1.391(3)
C5 C6 1.372(2)
C7 O1 1.222(2)
C7 C32 1.490(2)
C11 N2 1.154(2)
N2 C12 1.4013(19)
C12 C17 1.399(2)
C12 C13 1.401(2)
C13 C14 1.384(2)
C13 C18 1.500(2)
C14 C15 1.387(2)
C15 C16 1.391(2)
C16 C17 1.391(2)
C17 C19 1.503(2)
C31 C36 1.395(2)
C31 C32 1.405(2)
C32 C33 1.393(2)
C33 C34 1.380(3)
C34 C35 1.397(2)
C35 C36 1.391(2)

loop_
_geom_hbond_atom_site_label_D
_geom_hbond_atom_site_label_H
_geom_hbond_atom_site_label_A
_geom_hbond_distance_DH
_geom_hbond_distance_HA
_geom_hbond_distance_DA
_geom_hbond_angle_DHA
_geom_hbond_site_symmetry_A
C18 H18A O1 0.98 2.44 3.421(2) 179.2 1_655
C6 H6 O1 0.95 2.53 3.235(3) 131.3 1_655
